data_7704678
loop_
_publ_author_name
'Paul, Aparup'
'Viciano-Chumillas, Marta'
'Puschmann, Horst'
'Cano, Joan'
'Manna, Subal Chandra'

_publ_section_title
;
 Field-induced slow magnetic relaxation in mixed valence di- and
 tri-nuclear Co<sup>II</sup>-Co<sup>III</sup> complexes.
;
_journal_issue 27
_journal_name_full 'Dalton transactions (Cambridge, England : 2003)'
_journal_page_first 9516
_journal_page_last 9528
_journal_paper_doi 10.1039/d0dt00588f
_journal_volume 49
_journal_year 2020
_chemical_formula_moiety 'C32 H41 Co2 N2 O9, C3 H7 N O'
_chemical_formula_sum 'C35 H48 Co2 N3 O10'
_chemical_formula_weight 788.62
_chemical_name_common ICVU-218
_space_group_crystal_system monoclinic
_space_group_IT_number 14
_space_group_name_Hall '-P 2ybc'
_space_group_name_H-M_alt 'P 1 21/c 1'
_atom_sites_solution_hydrogens mixed
_audit_update_record
;
2020-01-14 deposited with the CCDC.	2020-06-02 downloaded from the CCDC.
;
_cell_angle_alpha 90
_cell_angle_beta 112.9666(6)
_cell_angle_gamma 90
_cell_formula_units_Z 4
_cell_length_a 15.5739(7)
_cell_length_b 19.9284(9)
_cell_length_c 12.7149(6)
_cell_measurement_reflns_used 5828
_cell_measurement_temperature 173
_cell_measurement_theta_max 26.8340
_cell_measurement_theta_min 2.4891
_cell_volume 3633.4(3)
_computing_cell_refinement 'SAINT V8.34A (Bruker AXS Inc., 2013)'
_computing_data_collection 'APEX2 (Bruker AXS, 2006)'
_computing_data_reduction 'SAINT V8.34A (Bruker AXS Inc., 2013)'
_computing_molecular_graphics 'XSHEL (Bruker AXS,2002)'
_computing_publication_material 'XCIF (Bruker AXS, 2001)'
_computing_structure_refinement 'SHELXL-2013 (Sheldrick, 2013)'
_computing_structure_solution 'SHELXS-97 (Sheldrick, 1997)'
_diffrn_ambient_temperature 173
_diffrn_detector_area_resol_mean 8.3333
_diffrn_measured_fraction_theta_full 0.999
_diffrn_measured_fraction_theta_max 0.957
_diffrn_measurement_device_type 'Bruker APEXII CCD area detector'
_diffrn_measurement_method 'Phi and Omega scans'
_diffrn_radiation_monochromator graphite
_diffrn_radiation_type MoK\a
_diffrn_radiation_wavelength 0.71073
_diffrn_reflns_av_R_equivalents 0.0275
_diffrn_reflns_av_unetI/netI 0.0405
_diffrn_reflns_limit_h_max 19
_diffrn_reflns_limit_h_min -15
_diffrn_reflns_limit_k_max 25
_diffrn_reflns_limit_k_min -26
_diffrn_reflns_limit_l_max 16
_diffrn_reflns_limit_l_min -14
_diffrn_reflns_number 20763
_diffrn_reflns_theta_full 25.000
_diffrn_reflns_theta_max 28.016
_diffrn_reflns_theta_min 2.018
_diffrn_source 'fine-focus sealed tube'
_exptl_absorpt_coefficient_mu 0.973
_exptl_absorpt_correction_T_max 0.91
_exptl_absorpt_correction_T_min 0.87
_exptl_absorpt_correction_type empirical
_exptl_absorpt_process_details 'SADABS (Sheldrick 1996)'
_exptl_crystal_colour red
_exptl_crystal_density_diffrn 1.442
_exptl_crystal_density_method 'not measured'
_exptl_crystal_description prismatic
_exptl_crystal_F_000 1652
_exptl_crystal_size_max 0.400
_exptl_crystal_size_mid 0.200
_exptl_crystal_size_min 0.100
_refine_diff_density_max 0.660
_refine_diff_density_min -0.360
_refine_ls_extinction_method none
_refine_ls_goodness_of_fit_ref 1.044
_refine_ls_hydrogen_treatment mixed
_refine_ls_matrix_type full
_refine_ls_number_parameters 549
_refine_ls_number_reflns 8413
_refine_ls_number_restraints 43
_refine_ls_restrained_S_all 1.046
_refine_ls_R_factor_all 0.0572
_refine_ls_R_factor_gt 0.0369
_refine_ls_shift/su_max 0.002
_refine_ls_shift/su_mean 0.000
_refine_ls_structure_factor_coef Fsqd
_refine_ls_weighting_details 'w=1/[\s^2^(Fo^2^)+(0.0476P)^2^+0.9867P] where P=(Fo^2^+2Fc^2^)/3'
_refine_ls_weighting_scheme calc
_refine_ls_wR_factor_gt 0.0904
_refine_ls_wR_factor_ref 0.0989
_reflns_number_gt 6339
_reflns_number_total 8413
_reflns_threshold_expression 'I > 2\s(I)'
_cod_data_source_file d0dt00588f2.cif
_cod_data_source_block a140628mas3
_cod_depositor_comments 'Adding full bibliography for 7704677--7704678.cif.'
_cod_database_code 7704678

loop_
_space_group_symop_operation_xyz
'x, y, z'
'-x, y+1/2, -z+1/2'
'-x, -y, -z'
'x, -y-1/2, z-1/2'

loop_
_atom_site_type_symbol
_atom_site_label
_atom_site_fract_x
_atom_site_fract_y
_atom_site_fract_z
_atom_site_U_iso_or_equiv
_atom_site_adp_type
_atom_site_calc_flag
_atom_site_refinement_flags_adp
_atom_site_refinement_flags_occupancy
_atom_site_refinement_flags_posn
_atom_site_occupancy
_atom_site_disorder_assembly
_atom_site_disorder_group
C C9A 0.5401(3) 0.79488(16) 0.1133(3) 0.0269(8) Uani d . P D 0.756(6) A 1
H H9A 0.4818 0.8053 0.1254 0.032 Uiso calc U P R 0.756(6) A 1
C C10A 0.5127(3) 0.7629(3) -0.0043(4) 0.0291(12) Uani d . P D 0.756(6) A 1
H H10A 0.4696 0.7929 -0.0634 0.035 Uiso calc U P R 0.756(6) A 1
H H10B 0.569 0.756 -0.0213 0.035 Uiso calc U P R 0.756(6) A 1
C C11A 0.5973(3) 0.85847(15) 0.1323(3) 0.0346(10) Uani d . P D 0.756(6) A 1
H H11A 0.6186 0.8715 0.2137 0.042 Uiso calc U P R 0.756(6) A 1
H H11B 0.6534 0.8492 0.1162 0.042 Uiso calc U P R 0.756(6) A 1
C C12A 0.5453(8) 0.9167(4) 0.0594(10) 0.052(3) Uani d . P D 0.756(6) A 1
H H12A 0.5288 0.9059 -0.0213 0.078 Uiso calc U P R 0.756(6) A 1
H H12B 0.585 0.9567 0.0795 0.078 Uiso calc U P R 0.756(6) A 1
H H12C 0.4884 0.9253 0.0727 0.078 Uiso calc U P R 0.756(6) A 1
C C9B 0.5883(8) 0.7937(4) 0.1025(8) 0.025(2) Uani d U P D 0.244(6) A 2
H H9B 0.6523 0.8107 0.1172 0.03 Uiso calc U P R 0.244(6) A 2
C C10B 0.5441(9) 0.7599(8) -0.0149(11) 0.019(3) Uani d . P D 0.244(6) A 2
H H10C 0.5928 0.7385 -0.0354 0.023 Uiso calc U P R 0.244(6) A 2
H H10D 0.5109 0.7935 -0.0742 0.023 Uiso calc U P R 0.244(6) A 2
C C11B 0.5283(8) 0.8472(4) 0.1224(8) 0.031(3) Uani d U P D 0.244(6) A 2
H H11C 0.5525 0.8583 0.2048 0.037 Uiso calc U P R 0.244(6) A 2
H H11D 0.4639 0.8302 0.0996 0.037 Uiso calc U P R 0.244(6) A 2
C C12B 0.527(3) 0.9097(9) 0.055(2) 0.038(5) Uani d U P D 0.244(6) A 2
H H12D 0.488 0.9438 0.0691 0.056 Uiso calc U P R 0.244(6) A 2
H H12E 0.5912 0.927 0.0782 0.056 Uiso calc U P R 0.244(6) A 2
H H12F 0.5027 0.8989 -0.0269 0.056 Uiso calc U P R 0.244(6) A 2
C C33A 0.3483(3) 0.6295(3) 0.0917(4) 0.0265(12) Uani d . P . 0.572(8) B 3
H H33A 0.3244 0.6532 0.0164 0.032 Uiso calc U P R 0.572(8) B 3
C C34A 0.3940(8) 0.5631(6) 0.0760(8) 0.026(2) Uani d . P . 0.572(8) B 3
H H34A 0.4127 0.5357 0.1464 0.031 Uiso calc U P R 0.572(8) B 3
H H34B 0.3489 0.5368 0.0122 0.031 Uiso calc U P R 0.572(8) B 3
C C35A 0.2679(4) 0.6233(3) 0.1293(5) 0.0360(13) Uani d . P . 0.572(8) B 3
H H35A 0.2387 0.668 0.1232 0.043 Uiso calc U P R 0.572(8) B 3
H H35B 0.2207 0.5931 0.0753 0.043 Uiso calc U P R 0.572(8) B 3
C C36A 0.2914(4) 0.5975(4) 0.2472(6) 0.060(2) Uani d . P . 0.572(8) B 3
H H36A 0.3346 0.5597 0.2616 0.09 Uiso calc U P R 0.572(8) B 3
H H36B 0.2343 0.5826 0.2553 0.09 Uiso calc U P R 0.572(8) B 3
H H36C 0.3206 0.6333 0.3024 0.09 Uiso calc U P R 0.572(8) B 3
C C33B 0.3647(8) 0.6123(5) 0.1440(11) 0.066(2) Uani d U P . 0.428(8) B 4
H H33B 0.3205 0.6338 0.0722 0.079 Uiso calc U P R 0.428(8) B 4
C C34B 0.3906(14) 0.5649(10) 0.0852(16) 0.051(4) Uani d U P . 0.428(8) B 4
H H34C 0.3358 0.5555 0.014 0.061 Uiso calc U P R 0.428(8) B 4
H H34D 0.4045 0.5233 0.1313 0.061 Uiso calc U P R 0.428(8) B 4
C C35B 0.2916(7) 0.5996(5) 0.1842(10) 0.055(2) Uani d U P . 0.428(8) B 4
H H35C 0.31 0.5588 0.2322 0.066 Uiso calc U P R 0.428(8) B 4
H H35D 0.2354 0.5876 0.1162 0.066 Uiso calc U P R 0.428(8) B 4
C C36B 0.2616(7) 0.6489(4) 0.2486(9) 0.075(3) Uani d U P . 0.428(8) B 4
H H36D 0.3164 0.6714 0.3042 0.113 Uiso calc U P R 0.428(8) B 4
H H36E 0.2277 0.6259 0.2888 0.113 Uiso calc U P R 0.428(8) B 4
H H36F 0.2208 0.6821 0.1958 0.113 Uiso calc U P R 0.428(8) B 4
C C1 0.71263(16) 0.57869(11) 0.43891(18) 0.0278(5) Uani d . . . 1.0 . .
C C2 0.66517(15) 0.62717(11) 0.35365(17) 0.0241(5) Uani d . . . 1.0 . .
C C3 0.70277(16) 0.69254(11) 0.36831(18) 0.0281(5) Uani d . . . 1.0 . .
C C4 0.78320(17) 0.70777(13) 0.4668(2) 0.0381(6) Uani d . . . 1.0 . .
H H4 0.8086 0.7518 0.4764 0.046 Uiso calc U . R 1.0 . .
C C5 0.82471(18) 0.66039(13) 0.5478(2) 0.0412(6) Uani d . . . 1.0 . .
H H5 0.8778 0.6719 0.6141 0.049 Uiso calc U . R 1.0 . .
C C6 0.79002(17) 0.59504(13) 0.5343(2) 0.0370(6) Uani d . . . 1.0 . .
H H6 0.8197 0.562 0.5908 0.044 Uiso calc U . R 1.0 . .
C C7 0.7155(2) 0.46433(13) 0.4984(2) 0.0426(6) Uani d . . . 1.0 . .
H H7A 0.7814 0.4596 0.5108 0.064 Uiso calc U . R 1.0 . .
H H7B 0.6833 0.4216 0.4711 0.064 Uiso calc U . R 1.0 . .
H H7C 0.7106 0.4768 0.5703 0.064 Uiso calc U . R 1.0 . .
C C8 0.66106(18) 0.74532(12) 0.2871(2) 0.0363(6) Uani d . . . 1.0 . .
H H8 0.6883 0.7887 0.305 0.044 Uiso calc U . R 1.0 . .
C C14 0.64788(15) 0.62046(11) 0.00774(18) 0.0254(5) Uani d . . . 1.0 . .
C C15 0.74479(16) 0.61202(11) 0.01212(19) 0.0278(5) Uani d . . . 1.0 . .
C C16 0.82162(16) 0.63373(12) 0.1065(2) 0.0333(5) Uani d . . . 1.0 . .
H H16 0.8126 0.6533 0.1696 0.04 Uiso calc U . R 1.0 . .
C C17 0.91055(17) 0.62721(12) 0.1094(2) 0.0387(6) Uani d . . . 1.0 . .
H H17 0.9621 0.6427 0.1743 0.046 Uiso calc U . R 1.0 . .
C C18 0.92608(18) 0.59832(12) 0.0189(2) 0.0379(6) Uani d . . . 1.0 . .
C C19 0.84976(18) 0.57719(13) -0.0750(2) 0.0395(6) Uani d . . . 1.0 . .
H H19 0.8589 0.5581 -0.1383 0.047 Uiso calc U . R 1.0 . .
C C20 0.76040(17) 0.58328(12) -0.0785(2) 0.0337(5) Uani d . . . 1.0 . .
H H20 0.7091 0.5677 -0.1434 0.04 Uiso calc U . R 1.0 . .
C C21 1.02456(19) 0.58976(15) 0.0268(3) 0.0535(8) Uani d . . . 1.0 . .
H H21A 1.0239 0.5651 -0.0402 0.08 Uiso calc U . R 1.0 . .
H H21B 1.0609 0.5646 0.0962 0.08 Uiso calc U . R 1.0 . .
H H21C 1.0529 0.634 0.0295 0.08 Uiso calc U . R 1.0 . .
C C22 0.30538(16) 0.66640(11) -0.27285(18) 0.0270(5) Uani d . . . 1.0 . .
C C23 0.22379(16) 0.69028(11) -0.37543(18) 0.0291(5) Uani d . . . 1.0 . .
C C24 0.13532(17) 0.69159(13) -0.3740(2) 0.0379(6) Uani d . . . 1.0 . .
H H24 0.1258 0.6757 -0.3089 0.046 Uiso calc U . R 1.0 . .
C C25 0.06050(19) 0.71603(14) -0.4675(2) 0.0460(7) Uani d . . . 1.0 . .
H H25 0.0003 0.7173 -0.4652 0.055 Uiso calc U . R 1.0 . .
C C26 0.07222(19) 0.73864(13) -0.5640(2) 0.0424(7) Uani d . . . 1.0 . .
C C27 0.1599(2) 0.73578(13) -0.5657(2) 0.0438(7) Uani d . . . 1.0 . .
H H27 0.1688 0.7503 -0.6319 0.053 Uiso calc U . R 1.0 . .
C C28 0.23566(18) 0.71208(12) -0.47256(19) 0.0343(6) Uani d . . . 1.0 . .
H H28 0.2957 0.7108 -0.4753 0.041 Uiso calc U . R 1.0 . .
C C29 -0.0100(2) 0.76622(16) -0.6654(2) 0.0621(9) Uani d . . . 1.0 . .
H H29A -0.0115 0.8152 -0.6596 0.093 Uiso calc U . R 1.0 . .
H H29B -0.0681 0.7474 -0.6654 0.093 Uiso calc U . R 1.0 . .
H H29C -0.0034 0.7539 -0.7364 0.093 Uiso calc U . R 1.0 . .
C C30 0.9711(3) 0.4850(2) 0.2586(3) 0.0773(12) Uani d . . . 1.0 . .
H H30 0.9405 0.4507 0.2053 0.093 Uiso calc U . R 1.0 . .
C C31 0.8277(3) 0.49810(19) 0.2858(3) 0.0726(10) Uani d . . . 1.0 . .
H H31A 0.8039 0.4655 0.2234 0.109 Uiso calc U . R 1.0 . .
H H31B 0.7908 0.5394 0.2639 0.109 Uiso calc U . R 1.0 . .
H H31C 0.8228 0.4794 0.3545 0.109 Uiso calc U . R 1.0 . .
C C32 0.9641(3) 0.5674(2) 0.3930(3) 0.0847(12) Uani d . . . 1.0 . .
H H32A 1.0278 0.5767 0.3999 0.127 Uiso calc U . R 1.0 . .
H H32B 0.9651 0.5535 0.4674 0.127 Uiso calc U . R 1.0 . .
H H32C 0.926 0.6079 0.3673 0.127 Uiso calc U . R 1.0 . .
Co Co1 0.44263(2) 0.61926(2) -0.11054(2) 0.02465(9) Uani d . . . 1.0 . .
Co Co2 0.53368(2) 0.65677(2) 0.13205(2) 0.02337(9) Uani d . . . 1.0 . .
N N1 0.59010(15) 0.73869(9) 0.19265(16) 0.0346(5) Uani d . . . 1.0 . .
N N2 0.92365(19) 0.51283(13) 0.3087(2) 0.0530(6) Uani d . . . 1.0 . .
N N3 0.42776(15) 0.67037(13) 0.1724(2) 0.0363(5) Uani d . . . 1.0 . .
O O1 0.67371(11) 0.51550(8) 0.41481(13) 0.0323(4) Uani d . . . 1.0 . .
O O2 0.58928(10) 0.60758(7) 0.26868(12) 0.0255(3) Uani d . . . 1.0 . .
O O3 0.47091(11) 0.70332(7) -0.00584(12) 0.0308(4) Uani d . . . 1.0 . .
O O4 0.64250(10) 0.63738(7) 0.10145(12) 0.0264(3) Uani d . . . 1.0 . .
O O5 0.58062(11) 0.61092(8) -0.08584(13) 0.0295(4) Uani d . . . 1.0 . .
O O6 0.38656(11) 0.67014(9) -0.27306(13) 0.0362(4) Uani d . . . 1.0 . .
O O7 0.29275(11) 0.64293(8) -0.18805(13) 0.0330(4) Uani d . . . 1.0 . .
O O8 1.05378(19) 0.49774(16) 0.2715(2) 0.0915(9) Uani d . . . 1.0 . .
O O9 0.47112(10) 0.57833(7) 0.05298(12) 0.0236(3) Uani d . . . 1.0 . .
O O10 0.41215(13) 0.52327(9) -0.17172(17) 0.0351(4) Uani d . . . 1.0 . .
H H10E 0.394(2) 0.5093(14) -0.235(3) 0.044(9) Uiso d . . . 1.0 . .
H H10F 0.439(2) 0.4945(17) -0.133(3) 0.066(12) Uiso d . . . 1.0 . .
H H3A 0.447(2) 0.6586(14) 0.245(3) 0.048(9) Uiso d . . . 1.0 . .
H H3B 0.411(2) 0.7083(16) 0.174(3) 0.055(10) Uiso d . . . 1.0 . .

loop_
_atom_site_aniso_label
_atom_site_aniso_U_11
_atom_site_aniso_U_22
_atom_site_aniso_U_33
_atom_site_aniso_U_12
_atom_site_aniso_U_13
_atom_site_aniso_U_23
C9A 0.0250(18) 0.0248(18) 0.0290(16) 0.0016(14) 0.0085(14) -0.0002(12)
C10A 0.025(3) 0.0275(19) 0.030(2) -0.001(2) 0.0059(18) 0.0005(15)
C11A 0.034(2) 0.0288(17) 0.0371(18) -0.0061(14) 0.0096(15) -0.0015(13)
C12A 0.039(4) 0.031(3) 0.079(5) -0.002(3) 0.016(3) 0.011(3)
C9B 0.023(5) 0.021(4) 0.029(5) -0.002(4) 0.009(4) 0.000(3)
C10B 0.023(7) 0.015(5) 0.019(5) -0.008(5) 0.007(5) 0.002(4)
C11B 0.035(6) 0.023(5) 0.033(5) 0.000(4) 0.012(4) -0.006(3)
C12B 0.043(13) 0.011(5) 0.044(9) -0.005(6) 0.001(7) -0.011(5)
C33A 0.0131(18) 0.039(3) 0.021(2) 0.0056(17) -0.0006(18) -0.0015(19)
C34A 0.022(4) 0.030(4) 0.018(3) 0.003(3) 0.001(3) -0.009(2)
C35A 0.032(3) 0.039(3) 0.044(3) 0.003(2) 0.022(2) 0.012(2)
C36A 0.047(3) 0.084(6) 0.059(4) 0.008(3) 0.033(3) 0.021(4)
C33B 0.073(5) 0.055(5) 0.095(6) -0.015(4) 0.060(5) -0.016(5)
C34B 0.038(6) 0.056(8) 0.078(8) -0.020(5) 0.044(5) -0.014(5)
C35B 0.056(5) 0.066(5) 0.062(6) 0.005(4) 0.043(4) 0.004(4)
C36B 0.109(7) 0.043(5) 0.118(7) 0.010(5) 0.092(6) 0.010(4)
C1 0.0264(12) 0.0307(12) 0.0243(11) 0.0015(10) 0.0075(9) -0.0040(9)
C2 0.0198(10) 0.0291(11) 0.0204(10) 0.0027(9) 0.0045(9) -0.0048(9)
C3 0.0253(12) 0.0288(12) 0.0247(11) 0.0000(9) 0.0036(9) -0.0069(9)
C4 0.0322(13) 0.0338(13) 0.0380(14) -0.0033(11) 0.0024(11) -0.0102(11)
C5 0.0307(13) 0.0453(15) 0.0312(13) -0.0013(12) -0.0056(11) -0.0088(11)
C6 0.0324(13) 0.0404(14) 0.0268(12) 0.0059(11) -0.0008(10) 0.0009(10)
C7 0.0462(16) 0.0376(14) 0.0378(14) 0.0072(12) 0.0096(12) 0.0105(11)
C8 0.0435(15) 0.0236(12) 0.0334(13) -0.0066(11) 0.0058(11) -0.0075(10)
C14 0.0231(11) 0.0224(11) 0.0266(11) -0.0003(9) 0.0051(9) 0.0020(9)
C15 0.0248(11) 0.0244(11) 0.0312(12) 0.0018(9) 0.0076(10) 0.0058(9)
C16 0.0245(12) 0.0350(13) 0.0363(13) 0.0028(10) 0.0075(10) 0.0012(10)
C17 0.0234(12) 0.0364(13) 0.0495(16) 0.0011(11) 0.0068(11) 0.0050(12)
C18 0.0289(13) 0.0311(13) 0.0548(16) 0.0038(10) 0.0175(12) 0.0110(12)
C19 0.0376(14) 0.0382(14) 0.0488(15) 0.0039(12) 0.0235(13) 0.0022(12)
C20 0.0306(13) 0.0318(13) 0.0370(13) 0.0009(10) 0.0115(11) 0.0035(10)
C21 0.0309(15) 0.0509(17) 0.084(2) 0.0037(13) 0.0277(15) 0.0089(16)
C22 0.0293(12) 0.0205(11) 0.0237(11) 0.0013(9) 0.0021(9) -0.0018(8)
C23 0.0290(12) 0.0225(11) 0.0258(11) 0.0023(9) -0.0004(10) -0.0020(9)
C24 0.0304(13) 0.0420(14) 0.0330(13) 0.0057(11) 0.0032(11) 0.0025(11)
C25 0.0278(14) 0.0507(16) 0.0458(16) 0.0061(12) -0.0007(12) -0.0013(13)
C26 0.0413(15) 0.0345(14) 0.0308(13) 0.0096(12) -0.0083(11) -0.0032(11)
C27 0.0517(17) 0.0408(15) 0.0287(13) 0.0111(13) 0.0046(12) 0.0047(11)
C28 0.0330(13) 0.0330(13) 0.0301(12) 0.0063(11) 0.0049(10) 0.0036(10)
C29 0.0544(19) 0.061(2) 0.0406(16) 0.0197(16) -0.0145(14) 0.0007(14)
C30 0.096(3) 0.079(3) 0.071(2) 0.044(2) 0.047(2) 0.032(2)
C31 0.070(3) 0.069(2) 0.090(3) -0.004(2) 0.043(2) 0.010(2)
C32 0.098(3) 0.079(3) 0.062(2) -0.009(2) 0.016(2) -0.004(2)
Co1 0.02099(16) 0.02477(16) 0.02045(15) 0.00298(12) -0.00033(12) -0.00113(11)
Co2 0.02072(15) 0.02246(15) 0.02065(15) 0.00246(12) 0.00125(12) -0.00297(11)
N1 0.0425(12) 0.0237(10) 0.0266(10) 0.0005(9) 0.0015(9) -0.0037(8)
N2 0.0537(16) 0.0553(15) 0.0523(15) 0.0059(13) 0.0233(13) 0.0068(12)
N3 0.0283(11) 0.0395(13) 0.0367(13) 0.0066(10) 0.0080(10) -0.0096(10)
O1 0.0318(9) 0.0289(8) 0.0277(8) 0.0006(7) 0.0024(7) 0.0030(7)
O2 0.0221(8) 0.0271(8) 0.0205(7) -0.0019(6) 0.0011(6) -0.0029(6)
O3 0.0324(9) 0.0233(8) 0.0258(8) 0.0055(7) -0.0004(7) -0.0012(6)
O4 0.0206(8) 0.0294(8) 0.0246(8) -0.0012(6) 0.0039(6) -0.0010(6)
O5 0.0235(8) 0.0357(9) 0.0250(8) 0.0027(7) 0.0047(7) -0.0018(7)
O6 0.0238(9) 0.0468(10) 0.0301(9) 0.0033(8) 0.0020(7) 0.0068(7)
O7 0.0288(9) 0.0361(9) 0.0272(8) 0.0052(7) 0.0034(7) 0.0043(7)
O8 0.0641(18) 0.136(2) 0.0791(18) 0.0500(18) 0.0330(15) 0.0483(17)
O9 0.0177(7) 0.0254(8) 0.0229(7) 0.0009(6) 0.0025(6) -0.0018(6)
O10 0.0372(10) 0.0265(9) 0.0263(9) 0.0051(8) -0.0043(8) -0.0054(8)

loop_
_atom_type_symbol
_atom_type_description
_atom_type_scat_dispersion_real
_atom_type_scat_dispersion_imag
_atom_type_scat_source
C C 0.0033 0.0016 'International Tables Vol C Tables 4.2.6.8 and 6.1.1.4'
H H 0.0000 0.0000 'International Tables Vol C Tables 4.2.6.8 and 6.1.1.4'
N N 0.0061 0.0033 'International Tables Vol C Tables 4.2.6.8 and 6.1.1.4'
O O 0.0106 0.0060 'International Tables Vol C Tables 4.2.6.8 and 6.1.1.4'
Co Co 0.3494 0.9721 'International Tables Vol C Tables 4.2.6.8 and 6.1.1.4'

loop_
_geom_angle_atom_site_label_1
_geom_angle_atom_site_label_2
_geom_angle_atom_site_label_3
_geom_angle_site_symmetry_1
_geom_angle_site_symmetry_3
_geom_angle
_geom_angle_publ_flag
N1 C9A C11A . . 113.4(3) ?
N1 C9A C10A . . 102.7(3) ?
C11A C9A C10A . . 115.4(3) ?
N1 C9A H9A . . 108.3 ?
C11A C9A H9A . . 108.3 ?
C10A C9A H9A . . 108.3 ?
O3 C10A C9A . . 109.3(4) ?
O3 C10A H10A . . 109.8 ?
C9A C10A H10A . . 109.8 ?
O3 C10A H10B . . 109.8 ?
C9A C10A H10B . . 109.8 ?
H10A C10A H10B . . 108.3 ?
C12A C11A C9A . . 113.9(5) ?
C12A C11A H11A . . 108.8 ?
C9A C11A H11A . . 108.8 ?
C12A C11A H11B . . 108.8 ?
C9A C11A H11B . . 108.8 ?
H11A C11A H11B . . 107.7 ?
C11A C12A H12A . . 109.5 ?
C11A C12A H12B . . 109.5 ?
H12A C12A H12B . . 109.5 ?
C11A C12A H12C . . 109.5 ?
H12A C12A H12C . . 109.5 ?
H12B C12A H12C . . 109.5 ?
C11B C9B C10B . . 113.8(9) ?
C11B C9B N1 . . 102.0(8) ?
C10B C9B N1 . . 106.1(8) ?
C11B C9B H9B . . 111.5 ?
C10B C9B H9B . . 111.5 ?
N1 C9B H9B . . 111.5 ?
C9B C10B O3 . . 107.0(9) ?
C9B C10B H10C . . 110.3 ?
O3 C10B H10C . . 110.3 ?
C9B C10B H10D . . 110.3 ?
O3 C10B H10D . . 110.3 ?
H10C C10B H10D . . 108.6 ?
C9B C11B C12B . . 111.0(15) ?
C9B C11B H11C . . 109.4 ?
C12B C11B H11C . . 109.4 ?
C9B C11B H11D . . 109.4 ?
C12B C11B H11D . . 109.4 ?
H11C C11B H11D . . 108.0 ?
C11B C12B H12D . . 109.5 ?
C11B C12B H12E . . 109.5 ?
H12D C12B H12E . . 109.5 ?
C11B C12B H12F . . 109.5 ?
H12D C12B H12F . . 109.5 ?
H12E C12B H12F . . 109.5 ?
N3 C33A C35A . . 113.1(4) ?
N3 C33A C34A . . 104.6(5) ?
C35A C33A C34A . . 116.7(6) ?
N3 C33A H33A . . 107.3 ?
C35A C33A H33A . . 107.3 ?
C34A C33A H33A . . 107.3 ?
O9 C34A C33A . . 108.7(8) ?
O9 C34A H34A . . 109.9 ?
C33A C34A H34A . . 109.9 ?
O9 C34A H34B . . 109.9 ?
C33A C34A H34B . . 109.9 ?
H34A C34A H34B . . 108.3 ?
C36A C35A C33A . . 116.1(5) ?
C36A C35A H35A . . 108.3 ?
C33A C35A H35A . . 108.3 ?
C36A C35A H35B . . 108.3 ?
C33A C35A H35B . . 108.3 ?
H35A C35A H35B . . 107.4 ?
C35A C36A H36A . . 109.5 ?
C35A C36A H36B . . 109.5 ?
H36A C36A H36B . . 109.5 ?
C35A C36A H36C . . 109.5 ?
H36A C36A H36C . . 109.5 ?
H36B C36A H36C . . 109.5 ?
C34B C33B C35B . . 121.3(12) ?
C34B C33B N3 . . 111.6(11) ?
C35B C33B N3 . . 126.6(8) ?
C34B C33B H33B . . 92.4 ?
C35B C33B H33B . . 92.4 ?
N3 C33B H33B . . 92.4 ?
C33B C34B O9 . . 119.4(14) ?
C33B C34B H34C . . 107.5 ?
O9 C34B H34C . . 107.5 ?
C33B C34B H34D . . 107.5 ?
O9 C34B H34D . . 107.5 ?
H34C C34B H34D . . 107.0 ?
C33B C35B C36B . . 123.3(8) ?
C33B C35B H35C . . 106.5 ?
C36B C35B H35C . . 106.5 ?
C33B C35B H35D . . 106.5 ?
C36B C35B H35D . . 106.5 ?
H35C C35B H35D . . 106.5 ?
C35B C36B H36D . . 109.5 ?
C35B C36B H36E . . 109.5 ?
H36D C36B H36E . . 109.5 ?
C35B C36B H36F . . 109.5 ?
H36D C36B H36F . . 109.5 ?
H36E C36B H36F . . 109.5 ?
C6 C1 O1 . . 124.8(2) ?
C6 C1 C2 . . 121.8(2) ?
O1 C1 C2 . . 113.42(18) ?
O2 C2 C3 . . 125.31(19) ?
O2 C2 C1 . . 117.27(19) ?
C3 C2 C1 . . 117.41(19) ?
C2 C3 C4 . . 119.6(2) ?
C2 C3 C8 . . 122.17(19) ?
C4 C3 C8 . . 118.3(2) ?
C5 C4 C3 . . 121.0(2) ?
C5 C4 H4 . . 119.5 ?
C3 C4 H4 . . 119.5 ?
C4 C5 C6 . . 120.6(2) ?
C4 C5 H5 . . 119.7 ?
C6 C5 H5 . . 119.7 ?
C1 C6 C5 . . 119.6(2) ?
C1 C6 H6 . . 120.2 ?
C5 C6 H6 . . 120.2 ?
O1 C7 H7A . . 109.5 ?
O1 C7 H7B . . 109.5 ?
H7A C7 H7B . . 109.5 ?
O1 C7 H7C . . 109.5 ?
H7A C7 H7C . . 109.5 ?
H7B C7 H7C . . 109.5 ?
N1 C8 C3 . . 125.4(2) ?
N1 C8 H8 . . 117.3 ?
C3 C8 H8 . . 117.3 ?
O5 C14 O4 . . 126.3(2) ?
O5 C14 C15 . . 118.3(2) ?
O4 C14 C15 . . 115.37(19) ?
C20 C15 C16 . . 118.2(2) ?
C20 C15 C14 . . 121.0(2) ?
C16 C15 C14 . . 120.8(2) ?
C17 C16 C15 . . 120.7(2) ?
C17 C16 H16 . . 119.6 ?
C15 C16 H16 . . 119.6 ?
C16 C17 C18 . . 121.0(2) ?
C16 C17 H17 . . 119.5 ?
C18 C17 H17 . . 119.5 ?
C19 C18 C17 . . 118.2(2) ?
C19 C18 C21 . . 122.2(3) ?
C17 C18 C21 . . 119.6(3) ?
C20 C19 C18 . . 121.1(2) ?
C20 C19 H19 . . 119.4 ?
C18 C19 H19 . . 119.4 ?
C19 C20 C15 . . 120.7(2) ?
C19 C20 H20 . . 119.7 ?
C15 C20 H20 . . 119.7 ?
C18 C21 H21A . . 109.5 ?
C18 C21 H21B . . 109.5 ?
H21A C21 H21B . . 109.5 ?
C18 C21 H21C . . 109.5 ?
H21A C21 H21C . . 109.5 ?
H21B C21 H21C . . 109.5 ?
O7 C22 O6 . . 120.9(2) ?
O7 C22 C23 . . 120.0(2) ?
O6 C22 C23 . . 119.1(2) ?
C24 C23 C28 . . 119.0(2) ?
C24 C23 C22 . . 120.3(2) ?
C28 C23 C22 . . 120.8(2) ?
C23 C24 C25 . . 120.1(3) ?
C23 C24 H24 . . 119.9 ?
C25 C24 H24 . . 119.9 ?
C26 C25 C24 . . 121.1(3) ?
C26 C25 H25 . . 119.5 ?
C24 C25 H25 . . 119.5 ?
C27 C26 C25 . . 118.4(2) ?
C27 C26 C29 . . 121.0(3) ?
C25 C26 C29 . . 120.7(3) ?
C26 C27 C28 . . 121.3(3) ?
C26 C27 H27 . . 119.3 ?
C28 C27 H27 . . 119.3 ?
C27 C28 C23 . . 120.1(3) ?
C27 C28 H28 . . 120.0 ?
C23 C28 H28 . . 120.0 ?
C26 C29 H29A . . 109.5 ?
C26 C29 H29B . . 109.5 ?
H29A C29 H29B . . 109.5 ?
C26 C29 H29C . . 109.5 ?
H29A C29 H29C . . 109.5 ?
H29B C29 H29C . . 109.5 ?
O8 C30 N2 . . 127.6(4) ?
O8 C30 H30 . . 116.2 ?
N2 C30 H30 . . 116.2 ?
N2 C31 H31A . . 109.5 ?
N2 C31 H31B . . 109.5 ?
H31A C31 H31B . . 109.5 ?
N2 C31 H31C . . 109.5 ?
H31A C31 H31C . . 109.5 ?
H31B C31 H31C . . 109.5 ?
N2 C32 H32A . . 109.5 ?
N2 C32 H32B . . 109.5 ?
H32A C32 H32B . . 109.5 ?
N2 C32 H32C . . 109.5 ?
H32A C32 H32C . . 109.5 ?
H32B C32 H32C . . 109.5 ?
O10 Co1 O5 . . 93.22(7) ?
O10 Co1 O3 . . 162.87(8) ?
O5 Co1 O3 . . 91.13(6) ?
O10 Co1 O9 . . 86.67(7) ?
O5 Co1 O9 . . 90.74(6) ?
O3 Co1 O9 . . 76.71(6) ?
O10 Co1 O6 . . 97.35(7) ?
O5 Co1 O6 . . 101.12(6) ?
O3 Co1 O6 . . 98.06(6) ?
O9 Co1 O6 . . 167.20(6) ?
O10 Co1 O7 . . 88.97(7) ?
O5 Co1 O7 . . 161.66(6) ?
O3 Co1 O7 . . 92.10(6) ?
O9 Co1 O7 . . 107.58(6) ?
O6 Co1 O7 . . 60.54(6) ?
O10 Co1 Co2 . . 125.45(6) ?
O5 Co1 Co2 . . 79.22(4) ?
O3 Co1 Co2 . . 39.55(4) ?
O9 Co1 Co2 . . 40.26(4) ?
O6 Co1 Co2 . . 137.19(5) ?
O7 Co1 Co2 . . 114.05(4) ?
N1 Co2 O3 . . 86.76(7) ?
N1 Co2 O2 . . 95.80(7) ?
O3 Co2 O2 . . 176.39(7) ?
N1 Co2 O9 . . 173.20(7) ?
O3 Co2 O9 . . 86.57(6) ?
O2 Co2 O9 . . 90.92(6) ?
N1 Co2 O4 . . 87.09(8) ?
O3 Co2 O4 . . 95.10(7) ?
O2 Co2 O4 . . 87.58(7) ?
O9 Co2 O4 . . 92.17(6) ?
N1 Co2 N3 . . 94.64(10) ?
O3 Co2 N3 . . 89.50(9) ?
O2 Co2 N3 . . 87.76(9) ?
O9 Co2 N3 . . 86.64(8) ?
O4 Co2 N3 . . 175.17(9) ?
N1 Co2 Co1 . . 127.56(6) ?
O3 Co2 Co1 . . 44.56(4) ?
O2 Co2 Co1 . . 133.91(5) ?
O9 Co2 Co1 . . 45.71(4) ?
O4 Co2 Co1 . . 80.73(4) ?
N3 Co2 Co1 . . 101.66(7) ?
C8 N1 C9A . . 125.6(2) ?
C8 N1 C9B . . 111.9(4) ?
C8 N1 Co2 . . 124.74(17) ?
C9A N1 Co2 . . 109.62(16) ?
C9B N1 Co2 . . 115.7(3) ?
C30 N2 C31 . . 124.8(4) ?
C30 N2 C32 . . 120.9(4) ?
C31 N2 C32 . . 114.2(3) ?
C33B N3 Co2 . . 112.6(4) ?
C33A N3 Co2 . . 107.7(2) ?
C33B N3 H3A . . 88.3(19) ?
C33A N3 H3A . . 115.0(19) ?
Co2 N3 H3A . . 105.3(19) ?
C33B N3 H3B . . 124.(2) ?
C33A N3 H3B . . 110.(2) ?
Co2 N3 H3B . . 117.(2) ?
H3A N3 H3B . . 102.(3) ?
C1 O1 C7 . . 116.86(18) ?
C2 O2 Co2 . . 123.13(14) ?
C10A O3 Co2 . . 110.3(2) ?
C10B O3 Co2 . . 106.3(5) ?
C10A O3 Co1 . . 134.3(2) ?
C10B O3 Co1 . . 119.3(4) ?
Co2 O3 Co1 . . 95.89(6) ?
C14 O4 Co2 . . 128.98(14) ?
C14 O5 Co1 . . 124.68(15) ?
C22 O6 Co1 . . 90.10(13) ?
C22 O7 Co1 . . 88.30(14) ?
C34A O9 Co2 . . 112.2(4) ?
C34B O9 Co2 . . 108.3(7) ?
C34A O9 Co1 . . 115.4(4) ?
C34B O9 Co1 . . 117.7(7) ?
Co2 O9 Co1 . . 94.03(6) ?
Co1 O10 H10E . . 131.(2) ?
Co1 O10 H10F . . 118.(3) ?
H10E O10 H10F . . 106.(3) ?

loop_
_geom_bond_atom_site_label_1
_geom_bond_atom_site_label_2
_geom_bond_site_symmetry_2
_geom_bond_distance
_geom_bond_publ_flag
C9A N1 . 1.505(4) ?
C9A C11A . 1.513(5) ?
C9A C10A . 1.525(5) ?
C9A H9A . 1.0 ?
C10A O3 . 1.350(6) ?
C10A H10A . 0.99 ?
C10A H10B . 0.99 ?
C11A C12A . 1.508(7) ?
C11A H11A . 0.99 ?
C11A H11B . 0.99 ?
C12A H12A . 0.98 ?
C12A H12B . 0.98 ?
C12A H12C . 0.98 ?
C9B C11B . 1.503(12) ?
C9B C10B . 1.534(13) ?
C9B N1 . 1.578(10) ?
C9B H9B . 1.0 ?
C10B O3 . 1.640(15) ?
C10B H10C . 0.99 ?
C10B H10D . 0.99 ?
C11B C12B . 1.511(16) ?
C11B H11C . 0.99 ?
C11B H11D . 0.99 ?
C12B H12D . 0.98 ?
C12B H12E . 0.98 ?
C12B H12F . 0.98 ?
C33A N3 . 1.503(5) ?
C33A C35A . 1.509(7) ?
C33A C34A . 1.553(12) ?
C33A H33A . 1.0 ?
C34A O9 . 1.376(14) ?
C34A H34A . 0.99 ?
C34A H34B . 0.99 ?
C35A C36A . 1.489(8) ?
C35A H35A . 0.99 ?
C35A H35B . 0.99 ?
C36A H36A . 0.98 ?
C36A H36B . 0.98 ?
C36A H36C . 0.98 ?
C33B C34B . 1.36(2) ?
C33B C35B . 1.441(12) ?
C33B N3 . 1.469(10) ?
C33B H33B . 1.0 ?
C34B O9 . 1.49(2) ?
C34B H34C . 0.99 ?
C34B H34D . 0.99 ?
C35B C36B . 1.466(12) ?
C35B H35C . 0.99 ?
C35B H35D . 0.99 ?
C36B H36D . 0.98 ?
C36B H36E . 0.98 ?
C36B H36F . 0.98 ?
C1 C6 . 1.375(3) ?
C1 O1 . 1.379(3) ?
C1 C2 . 1.425(3) ?
C2 O2 . 1.311(2) ?
C2 C3 . 1.410(3) ?
C3 C4 . 1.416(3) ?
C3 C8 . 1.439(3) ?
C4 C5 . 1.360(3) ?
C4 H4 . 0.95 ?
C5 C6 . 1.395(4) ?
C5 H5 . 0.95 ?
C6 H6 . 0.95 ?
C7 O1 . 1.433(3) ?
C7 H7A . 0.98 ?
C7 H7B . 0.98 ?
C7 H7C . 0.98 ?
C8 N1 . 1.283(3) ?
C8 H8 . 0.95 ?
C14 O5 . 1.256(3) ?
C14 O4 . 1.272(3) ?
C14 C15 . 1.498(3) ?
C15 C20 . 1.390(3) ?
C15 C16 . 1.392(3) ?
C16 C17 . 1.377(3) ?
C16 H16 . 0.95 ?
C17 C18 . 1.389(4) ?
C17 H17 . 0.95 ?
C18 C19 . 1.382(4) ?
C18 C21 . 1.507(4) ?
C19 C20 . 1.380(3) ?
C19 H19 . 0.95 ?
C20 H20 . 0.95 ?
C21 H21A . 0.98 ?
C21 H21B . 0.98 ?
C21 H21C . 0.98 ?
C22 O7 . 1.259(3) ?
C22 O6 . 1.268(3) ?
C22 C23 . 1.500(3) ?
C23 C24 . 1.385(3) ?
C23 C28 . 1.388(3) ?
C24 C25 . 1.388(3) ?
C24 H24 . 0.95 ?
C25 C26 . 1.385(4) ?
C25 H25 . 0.95 ?
C26 C27 . 1.375(4) ?
C26 C29 . 1.521(3) ?
C27 C28 . 1.388(3) ?
C27 H27 . 0.95 ?
C28 H28 . 0.95 ?
C29 H29A . 0.98 ?
C29 H29B . 0.98 ?
C29 H29C . 0.98 ?
C30 O8 . 1.258(5) ?
C30 N2 . 1.275(4) ?
C30 H30 . 0.95 ?
C31 N2 . 1.438(4) ?
C31 H31A . 0.98 ?
C31 H31B . 0.98 ?
C31 H31C . 0.98 ?
C32 N2 . 1.483(4) ?
C32 H32A . 0.98 ?
C32 H32B . 0.98 ?
C32 H32C . 0.98 ?
Co1 O10 . 2.0497(17) ?
Co1 O5 . 2.0537(16) ?
Co1 O3 . 2.0772(15) ?
Co1 O9 . 2.1130(15) ?
Co1 O6 . 2.1570(16) ?
Co1 O7 . 2.2017(16) ?
Co1 Co2 . 2.9446(4) ?
Co2 N1 . 1.8715(19) ?
Co2 O3 . 1.8848(15) ?
Co2 O2 . 1.8855(14) ?
Co2 O9 . 1.9076(14) ?
Co2 O4 . 1.9204(16) ?
Co2 N3 . 1.928(2) ?
N3 H3A . 0.88(3) ?
N3 H3B . 0.80(3) ?
O10 H10E . 0.79(3) ?
O10 H10F . 0.76(4) ?

loop_
_geom_torsion_atom_site_label_1
_geom_torsion_atom_site_label_2
_geom_torsion_atom_site_label_3
_geom_torsion_atom_site_label_4
_geom_torsion_site_symmetry_1
_geom_torsion_site_symmetry_2
_geom_torsion_site_symmetry_3
_geom_torsion_site_symmetry_4
_geom_torsion
_geom_torsion_publ_flag
N1 C9A_a C10A_a O3 . . . . 49.7(4) ?
C11A C9A C10A O3 . . . . 173.5(3) ?
N1 C9A C11A C12A . . . . -175.6(6) ?
C10A C9A C11A C12A . . . . 66.3(7) ?
C11B C9B C10B O3 . . . . -81.1(12) ?
N1 C9B C10B O3 . . . . 30.2(10) ?
C10B C9B C11B C12B . . . . -73.8(17) ?
N1 C9B C11B C12B . . . . 172.4(14) ?
N3 C33A C34A O9 . . . . -48.2(6) ?
C35A C33A C34A O9 . . . . -174.1(5) ?
N3 C33A C35A C36A . . . . -53.9(6) ?
C34A C33A C35A C36A . . . . 67.5(7) ?
C35B C33B C34B O9 . . . . -175.4(11) ?
N3 C33B C34B O9 . . . . -3.(2) ?
C34B C33B C35B C36B . . . . 179.5(15) ?
N3 C33B C35B C36B . . . . 8.6(19) ?
C6 C1 C2 O2 . . . . -176.6(2) ?
O1 C1 C2 O2 . . . . 3.9(3) ?
C6 C1 C2 C3 . . . . 2.5(3) ?
O1 C1 C2 C3 . . . . -176.98(19) ?
O2 C2 C3 C4 . . . . 177.3(2) ?
C1 C2 C3 C4 . . . . -1.7(3) ?
O2 C2 C3 C8 . . . . -1.5(4) ?
C1 C2 C3 C8 . . . . 179.5(2) ?
C2 C3 C4 C5 . . . . -0.2(4) ?
C8 C3 C4 C5 . . . . 178.6(2) ?
C3 C4 C5 C6 . . . . 1.5(4) ?
O1 C1 C6 C5 . . . . 178.1(2) ?
C2 C1 C6 C5 . . . . -1.3(4) ?
C4 C5 C6 C1 . . . . -0.7(4) ?
C2 C3 C8 N1 . . . . -3.5(4) ?
C4 C3 C8 N1 . . . . 177.7(3) ?
O5 C14 C15 C20 . . . . -11.0(3) ?
O4 C14 C15 C20 . . . . 169.4(2) ?
O5 C14 C15 C16 . . . . 168.0(2) ?
O4 C14 C15 C16 . . . . -11.6(3) ?
C20 C15 C16 C17 . . . . 0.4(3) ?
C14 C15 C16 C17 . . . . -178.6(2) ?
C15 C16 C17 C18 . . . . -0.6(4) ?
C16 C17 C18 C19 . . . . 1.0(4) ?
C16 C17 C18 C21 . . . . -177.8(2) ?
C17 C18 C19 C20 . . . . -1.2(4) ?
C21 C18 C19 C20 . . . . 177.5(2) ?
C18 C19 C20 C15 . . . . 1.1(4) ?
C16 C15 C20 C19 . . . . -0.7(3) ?
C14 C15 C20 C19 . . . . 178.4(2) ?
O7 C22 C23 C24 . . . . 5.1(3) ?
O6 C22 C23 C24 . . . . -175.0(2) ?
O7 C22 C23 C28 . . . . -175.7(2) ?
O6 C22 C23 C28 . . . . 4.2(3) ?
C28 C23 C24 C25 . . . . -1.6(4) ?
C22 C23 C24 C25 . . . . 177.6(2) ?
C23 C24 C25 C26 . . . . 0.8(4) ?
C24 C25 C26 C27 . . . . 0.6(4) ?
C24 C25 C26 C29 . . . . -179.1(3) ?
C25 C26 C27 C28 . . . . -1.2(4) ?
C29 C26 C27 C28 . . . . 178.5(2) ?
C26 C27 C28 C23 . . . . 0.4(4) ?
C24 C23 C28 C27 . . . . 1.0(4) ?
C22 C23 C28 C27 . . . . -178.2(2) ?
C3 C8 N1 C9A . . . . 173.3(3) ?
C3 C8 N1 C9B . . . . -155.4(5) ?
C3 C8 N1 Co2 . . . . -7.3(4) ?
C11A C9A N1 C8 . . . . 18.9(5) ?
C10A C9A N1 C8 . . . . 144.1(3) ?
C11A C9A N1 C9B . . . . -53.0(7) ?
C10A C9A N1 C9B . . . . 72.2(7) ?
C11A C9A N1 Co2 . . . . -160.6(2) ?
C10A C9A N1 Co2 . . . . -35.4(3) ?
C11B C9B N1 C8 . . . . -93.6(7) ?
C10B C9B N1 C8 . . . . 147.1(7) ?
C11B C9B N1 C9A . . . . 30.0(6) ?
C10B C9B N1 C9A . . . . -89.3(10) ?
C11B C9B N1 Co2 . . . . 115.3(6) ?
C10B C9B N1 Co2 . . . . -4.1(9) ?
O3 Co2 N1 C8 . . . . -166.3(2) ?
O2 Co2 N1 C8 . . . . 16.2(2) ?
O4 Co2 N1 C8 . . . . -71.1(2) ?
N3 Co2 N1 C8 . . . . 104.4(2) ?
Co1 Co2 N1 C8 . . . . -147.0(2) ?
O3 Co2 N1 C9A . . . . 13.2(2) ?
O2 Co2 N1 C9A . . . . -164.3(2) ?
O4 Co2 N1 C9A . . . . 108.5(2) ?
N3 Co2 N1 C9A . . . . -76.1(2) ?
Co1 Co2 N1 C9A . . . . 32.5(2) ?
O3 Co2 N1 C9B . . . . -19.3(5) ?
O2 Co2 N1 C9B . . . . 163.2(5) ?
O4 Co2 N1 C9B . . . . 76.0(5) ?
N3 Co2 N1 C9B . . . . -108.6(5) ?
Co1 Co2 N1 C9B . . . . 0.0(5) ?
O8 C30 N2 C31 . . . . 176.8(3) ?
O8 C30 N2 C32 . . . . 0.4(5) ?
C34B C33B N3 C33A . . . . 78.9(14) ?
C35B C33B N3 C33A . . . . -109.5(18) ?
C34B C33B N3 Co2 . . . . -6.2(14) ?
C35B C33B N3 Co2 . . . . 165.4(10) ?
C35A C33A N3 C33B . . . . 62.3(10) ?
C34A C33A N3 C33B . . . . -65.8(11) ?
C35A C33A N3 Co2 . . . . 167.3(3) ?
C34A C33A N3 Co2 . . . . 39.2(6) ?
C6 C1 O1 C7 . . . . 2.6(3) ?
C2 C1 O1 C7 . . . . -178.0(2) ?
C3 C2 O2 Co2 . . . . 16.1(3) ?
C1 C2 O2 Co2 . . . . -164.91(15) ?
N1 Co2 O2 C2 . . . . -20.28(18) ?
O9 Co2 O2 C2 . . . . 158.68(16) ?
O4 Co2 O2 C2 . . . . 66.54(17) ?
N3 Co2 O2 C2 . . . . -114.72(17) ?
Co1 Co2 O2 C2 . . . . 141.21(14) ?
C9A C10A O3 C10B . . . . -122.(2) ?
C9A C10A O3 Co2 . . . . -41.2(4) ?
C9A C10A O3 Co1 . . . . -162.16(19) ?
C9B C10B O3 C10A . . . . 59.9(17) ?
C9B C10B O3 Co2 . . . . -45.3(9) ?
C9B C10B O3 Co1 . . . . -152.0(6) ?
N1 Co2 O3 C10A . . . . 16.1(3) ?
O9 Co2 O3 C10A . . . . -162.5(3) ?
O4 Co2 O3 C10A . . . . -70.6(3) ?
N3 Co2 O3 C10A . . . . 110.8(3) ?
Co1 Co2 O3 C10A . . . . -141.9(3) ?
N1 Co2 O3 C10B . . . . 35.2(5) ?
O9 Co2 O3 C10B . . . . -143.5(5) ?
O4 Co2 O3 C10B . . . . -51.6(5) ?
N3 Co2 O3 C10B . . . . 129.9(5) ?
Co1 Co2 O3 C10B . . . . -122.9(5) ?
N1 Co2 O3 Co1 . . . . 158.05(9) ?
O9 Co2 O3 Co1 . . . . -20.61(7) ?
O4 Co2 O3 Co1 . . . . 71.27(7) ?
N3 Co2 O3 Co1 . . . . -107.27(9) ?
O5 C14 O4 Co2 . . . . -2.2(3) ?
C15 C14 O4 Co2 . . . . 177.27(13) ?
O4 C14 O5 Co1 . . . . -0.9(3) ?
C15 C14 O5 Co1 . . . . 179.65(13) ?
O7 C22 O6 Co1 . . . . 4.6(2) ?
C23 C22 O6 Co1 . . . . -175.27(17) ?
O6 C22 O7 Co1 . . . . -4.5(2) ?
C23 C22 O7 Co1 . . . . 175.36(18) ?
C33A C34A O9 C34B . . . . 53.(16) ?
C33A C34A O9 Co2 . . . . 34.6(6) ?
C33A C34A O9 Co1 . . . . -71.5(6) ?
C33B C34B O9 C34A . . . . -151.(18) ?
C33B C34B O9 Co2 . . . . 11.0(18) ?
C33B C34B O9 Co1 . . . . -93.9(15) ?
